data_2011366
loop_
_publ_author_name
'Filippou, Alexander, C.'
'Portius, Peter'
'Philippopoulos, Athanassios, I.'
'Kociok-K\"ohn, Gabriele'
'Ziemer, Burkhard'

_publ_section_title
;Pentane and tetrahydrofuran solvates of
 <i>trans</i>-dichlorobis[1,2-ethanediylbis(diphenylphosphine)-<i>P</i>,<i>P</i>']molybdenum(II)
;
_journal_issue 9
_journal_name_full 'Acta Crystallographica Section C'
_journal_page_first e378
_journal_page_last e379
_journal_paper_doi 10.1107/S010827010001060X
_journal_volume 56
_journal_year 2000
_chemical_formula_iupac '[Mo Cl2 (C26 H24 P2)2], 0.5C5 H12'
_chemical_formula_moiety 'C52 H48 Cl2 Mo P4, 0.5C5 H12'
_chemical_formula_sum 'C54.5 H54 Cl2 Mo P4'
_chemical_formula_weight 999.70
_chemical_name_systematic
;
 trans-Dichlorobis[1,2-ethandiylbis[diphenylphosphane]-P,P']molybdenum
;
_space_group_IT_number 15
_symmetry_cell_setting monoclinic
_symmetry_space_group_name_Hall '-C 2yc'
_symmetry_space_group_name_H-M 'C 1 2/c 1'
_audit_creation_method SHELXL-97
_cell_angle_alpha 90.00
_cell_angle_beta 100.03(3)
_cell_angle_gamma 90.00
_cell_formula_units_Z 8
_cell_length_a 49.542(11)
_cell_length_b 10.958(3)
_cell_length_c 18.123(4)
_cell_measurement_reflns_used 5000
_cell_measurement_temperature 180(2)
_cell_measurement_theta_max 20.3
_cell_measurement_theta_min 5.0
_cell_volume 9688(4)
_computing_cell_refinement IPDS-2.87
_computing_data_collection 'IPDS-2.87 (Stoe & Cie, 1997)'
_computing_data_reduction IPDS-2.87
_computing_molecular_graphics 'XSTEP-2.18 (Stoe & Cie, 1997)'
_computing_publication_material SHELXL97
_computing_structure_refinement 'SHELXL97 (Sheldrick, 1997)'
_computing_structure_solution 'SHELXS97 (Sheldrick, 1990)'
_diffrn_ambient_temperature 180(2)
_diffrn_detector_area_resol_mean 6.667
_diffrn_measured_fraction_theta_full .991
_diffrn_measured_fraction_theta_max .991
_diffrn_measurement_device 'Stoe IPDS'
_diffrn_measurement_method '\f-oscill., \f-incr. = 1.3\%, 183 exposures'
_diffrn_radiation_monochromator 'planar graphite'
_diffrn_radiation_source 'fine-focus sealed X-ray tube'
_diffrn_radiation_type MoK\a
_diffrn_radiation_wavelength .71073
_diffrn_reflns_av_R_equivalents .0986
_diffrn_reflns_av_sigmaI/netI .2911
_diffrn_reflns_limit_h_max 58
_diffrn_reflns_limit_h_min -58
_diffrn_reflns_limit_k_max 13
_diffrn_reflns_limit_k_min -13
_diffrn_reflns_limit_l_max 21
_diffrn_reflns_limit_l_min -21
_diffrn_reflns_number 29774
_diffrn_reflns_theta_full 25.05
_diffrn_reflns_theta_max 25.05
_diffrn_reflns_theta_min 2.18
_diffrn_standards_decay_% 0
_exptl_absorpt_coefficient_mu .550
_exptl_absorpt_correction_T_max .978
_exptl_absorpt_correction_T_min .879
_exptl_absorpt_correction_type refdelf
_exptl_absorpt_process_details '(ABSCOR; Stoe & Cie, 1997)'
_exptl_crystal_colour yellow
_exptl_crystal_density_diffrn 1.371
_exptl_crystal_density_meas ?
_exptl_crystal_density_method none
_exptl_crystal_description plate
_exptl_crystal_F_000 4136
_exptl_crystal_size_max .24
_exptl_crystal_size_mid .20
_exptl_crystal_size_min .04
_refine_diff_density_max 1.24
_refine_diff_density_min -1.09
_refine_ls_extinction_method none
_refine_ls_goodness_of_fit_ref .801
_refine_ls_hydrogen_treatment noref
_refine_ls_matrix_type full
_refine_ls_number_parameters 555
_refine_ls_number_reflns 8494
_refine_ls_number_restraints 3
_refine_ls_restrained_S_all .802
_refine_ls_R_factor_all .196
_refine_ls_R_factor_gt .074
_refine_ls_shift/su_max .028
_refine_ls_shift/su_mean .001
_refine_ls_structure_factor_coef Fsqd
_refine_ls_weighting_details 'calc w = 1/[\s^2^(Fo^2^)+(0.0326P)^2^] where P = (Fo^2^+2Fc^2^)/3'
_refine_ls_weighting_scheme calc
_refine_ls_wR_factor_ref .157
_reflns_number_gt 2986
_reflns_number_total 8494
_reflns_threshold_expression I>2\s(I)
_cod_data_source_file qd0007.cif
_cod_data_source_block IIIa
_cod_depositor_comments
;
The following automatic conversions were performed:
'_symmetry_cell_setting' value 'Monoclinic' changed to 'monoclinic'
according to '/home/saulius/struct/CIF-dictionaries/cif_core.dic'
dictionary named 'cif_core.dic' version 2.4.1 from 2010-06-29.

Automatic conversion script
Id: cif_fix_enum 1527 2010-12-29 10:47:43Z saulius 

The following automatic conversions were performed:

'_symmetry_cell_setting' value 'Monoclinic' changed to 'monoclinic'
according to /home/saulius/struct/CIF-dictionaries/cif_core.dic
dictionary named 'cif_core.dic' version 2.4.1 from 2010-06-29.

Automatic conversion script
Id: cif_fix_values 1715 2011-07-08 13:25:40Z adriana 

The following automatic conversions were performed:

'_exptl_crystal_density_meas' value 'not measured' was changed to '?'
- the value is perceived as not measured.

Automatic conversion script
Id: cif_fix_values 3008 2015-01-20 13:52:24Z robertas 
;
_cod_original_sg_symbol_H-M 'C 2/c'
_cod_original_formula_sum 'C54.50 H54 Cl2 Mo P4'
_cod_database_code 2011366

loop_
_symmetry_equiv_pos_as_xyz
'x, y, z'
'-x, y, -z+1/2'
'x+1/2, y+1/2, z'
'-x+1/2, y+1/2, -z+1/2'
'-x, -y, -z'
'x, -y, z-1/2'
'-x+1/2, -y+1/2, -z'
'x+1/2, -y+1/2, z-1/2'

loop_
_atom_site_label
_atom_site_fract_x
_atom_site_fract_y
_atom_site_fract_z
_atom_site_U_iso_or_equiv
_atom_site_adp_type
_atom_site_calc_flag
_atom_site_refinement_flags
_atom_site_occupancy
_atom_site_disorder_assembly
_atom_site_disorder_group
_atom_site_type_symbol
C1 .14558(18) -.2861(8) .2353(5) .035(2) Uani d . 1 . . C
H1A .1422 -.2491 .2828 .041 Uiso calc R 1 . . H
H1B .1438 -.3757 .2395 .041 Uiso calc R 1 . . H
C2 .1746(2) -.2545(9) .2235(5) .040(3) Uani d . 1 . . C
H2A .1879 -.3007 .2601 .048 Uiso calc R 1 . . H
H2B .1779 -.1665 .2337 .048 Uiso calc R 1 . . H
C3 .1135(2) -.4313(9) -.1444(5) .040(3) Uani d . 1 . . C
H3A .1180 -.4284 -.1955 .048 Uiso calc R 1 . . H
H3B .1040 -.5093 -.1389 .048 Uiso calc R 1 . . H
C4 .0945(2) -.3242(10) -.1340(5) .044(3) Uani d . 1 . . C
H4A .0769 -.3333 -.1689 .053 Uiso calc R 1 . . H
H4B .1030 -.2465 -.1458 .053 Uiso calc R 1 . . H
C11 .0882(2) -.2785(10) .1907(5) .041(3) Uani d . 1 . . C
C12 .0804(2) -.4009(10) .1848(6) .048(3) Uani d . 1 . . C
H12 .0909 -.4588 .1628 .057 Uiso calc R 1 . . H
C13 .0569(2) -.4365(12) .2122(7) .065(4) Uani d . 1 . . C
H13 .0516 -.5199 .2086 .078 Uiso calc R 1 . . H
C14 .0414(3) -.3568(14) .2434(6) .071(4) Uani d . 1 . . C
H14 .0261 -.3852 .2636 .085 Uiso calc R 1 . . H
C15 .0479(3) -.2331(13) .2462(8) .083(5) Uani d . 1 . . C
H15 .0362 -.1763 .2648 .099 Uiso calc R 1 . . H
C16 .0713(2) -.1928(12) .2218(7) .069(4) Uani d . 1 . . C
H16 .0762 -.1089 .2256 .083 Uiso calc R 1 . . H
C17 .1201(2) -.0667(9) .1715(5) .039(3) Uani d . 1 . . C
C18 .1088(2) .0126(9) .1110(6) .047(3) Uani d . 1 . . C
H18 .1010 -.0214 .0638 .056 Uiso calc R 1 . . H
C19 .1091(2) .1372(10) .1204(6) .054(3) Uani d . 1 . . C
H19 .1014 .1885 .0800 .065 Uiso calc R 1 . . H
C20 .1206(2) .1875(11) .1876(6) .053(3) Uani d . 1 . . C
H20 .1206 .2737 .1932 .064 Uiso calc R 1 . . H
C21 .1325(2) .1141(10) .2490(6) .057(3) Uani d . 1 . . C
H21 .1406 .1509 .2950 .068 Uiso calc R 1 . . H
C22 .1320(2) -.0118(9) .2415(5) .043(3) Uani d . 1 . . C
H22 .1396 -.0618 .2828 .051 Uiso calc R 1 . . H
C31 .20196(19) -.1591(8) .1085(4) .028(2) Uani d . 1 . . C
C32 .1918(2) -.0387(9) .1154(5) .040(3) Uani d . 1 . . C
H32 .1746 -.0269 .1311 .048 Uiso calc R 1 . . H
C33 .2069(2) .0611(10) .0991(5) .045(3) Uani d . 1 . . C
H33 .1997 .1407 .1034 .054 Uiso calc R 1 . . H
C34 .2320(2) .0481(10) .0768(5) .048(3) Uani d . 1 . . C
H34 .2422 .1184 .0673 .057 Uiso calc R 1 . . H
C35 .2424(2) -.0667(11) .0683(5) .054(3) Uani d . 1 . . C
H35 .2593 -.0765 .0511 .065 Uiso calc R 1 . . H
C36 .22741(19) -.1707(9) .0859(5) .036(2) Uani d . 1 . . C
H36 .2349 -.2498 .0821 .043 Uiso calc R 1 . . H
C37 .2066(2) -.4117(9) .1435(5) .034(2) Uani d . 1 . . C
C38 .2269(2) -.4185(10) .2071(5) .044(3) Uani d . 1 . . C
H38 .2278 -.3580 .2450 .053 Uiso calc R 1 . . H
C39 .2458(2) -.5139(10) .2155(5) .046(3) Uani d . 1 . . C
H39 .2591 -.5197 .2599 .056 Uiso calc R 1 . . H
C40 .2453(2) -.6005(10) .1592(6) .048(3) Uani d . 1 . . C
H40 .2584 -.6644 .1647 .057 Uiso calc R 1 . . H
C41 .2254(2) -.5933(11) .0949(6) .055(3) Uani d . 1 . . C
H41 .2249 -.6524 .0563 .066 Uiso calc R 1 . . H
C42 .2065(2) -.5005(9) .0873(5) .043(3) Uani d . 1 . . C
H42 .1931 -.4960 .0431 .052 Uiso calc R 1 . . H
C51 .1697(2) -.3522(8) -.1262(4) .033(2) Uani d . 1 . . C
C52 .1872(2) -.2589(9) -.0941(5) .037(3) Uani d . 1 . . C
H52 .1870 -.2365 -.0436 .045 Uiso calc R 1 . . H
C53 .2050(2) -.1972(9) -.1334(5) .041(3) Uani d . 1 . . C
H53 .2168 -.1346 -.1101 .049 Uiso calc R 1 . . H
C54 .2050(2) -.2301(10) -.2080(5) .047(3) Uani d . 1 . . C
H54 .2166 -.1881 -.2360 .056 Uiso calc R 1 . . H
C55 .1883(2) -.3232(10) -.2416(5) .044(3) Uani d . 1 . . C
H55 .1888 -.3462 -.2919 .053 Uiso calc R 1 . . H
C56 .1710(2) -.3822(9) -.2016(5) .043(3) Uani d . 1 . . C
H56 .1595 -.4452 -.2254 .052 Uiso calc R 1 . . H
C57 .1554(2) -.5840(8) -.0727(5) .034(2) Uani d . 1 . . C
C58 .1376(2) -.6764(10) -.0551(5) .046(3) Uani d . 1 . . C
H58 .1201 -.6532 -.0447 .055 Uiso calc R 1 . . H
C59 .1446(3) -.8018(10) -.0522(5) .051(3) Uani d . 1 . . C
H59 .1320 -.8615 -.0408 .061 Uiso calc R 1 . . H
C60 .1700(2) -.8351(11) -.0663(5) .053(3) Uani d . 1 . . C
H60 .1746 -.9193 -.0663 .064 Uiso calc R 1 . . H
C61 .1893(2) -.7496(10) -.0807(5) .049(3) Uani d . 1 . . C
H61 .2071 -.7747 -.0876 .058 Uiso calc R 1 . . H
C62 .1819(2) -.6251(10) -.0847(5) .046(3) Uani d . 1 . . C
H62 .1948 -.5667 -.0957 .055 Uiso calc R 1 . . H
C71 .0627(2) -.4424(10) -.0402(5) .038(3) Uani d . 1 . . C
C72 .0684(2) -.5485(11) .0022(6) .050(3) Uani d . 1 . . C
H725 .0859 -.5589 .0329 .060 Uiso calc R 1 . . H
C73 .0492(3) -.6365(11) -.0004(7) .064(4) Uani d . 1 . . C
H73 .0535 -.7091 .0279 .076 Uiso calc R 1 . . H
C74 .0230(3) -.6234(11) -.0439(8) .062(3) Uani d . 1 . . C
H74 .0097 -.6861 -.0451 .074 Uiso calc R 1 . . H
C75 .0170(2) -.5192(13) -.0843(7) .062(4) Uani d . 1 . . C
H75 -.0008 -.5080 -.1129 .074 Uiso calc R 1 . . H
C76 .0366(2) -.4298(11) -.0840(6) .052(3) Uani d . 1 . . C
H76 .0324 -.3589 -.1139 .063 Uiso calc R 1 . . H
C77 .0670(2) -.1852(10) -.0333(5) .045(3) Uani d . 1 . . C
C78 .0690(2) -.0818(10) -.0771(6) .055(3) Uani d . 1 . . C
H78 .0802 -.0830 -.1148 .066 Uiso calc R 1 . . H
C79 .0541(3) .0255(11) -.0647(7) .064(3) Uani d . 1 . . C
H79 .0557 .0978 -.0925 .076 Uiso calc R 1 . . H
C80 .0370(3) .0222(13) -.0108(8) .073(4) Uani d . 1 . . C
H80 .0266 .0925 -.0035 .087 Uiso calc R 1 . . H
C81 .0349(2) -.0807(12) .0322(7) .060(3) Uani d . 1 . . C
H81 .0234 -.0805 .0689 .072 Uiso calc R 1 . . H
C82 .0495(2) -.1817(12) .0212(6) .056(3) Uani d . 1 . . C
H82 .0481 -.2522 .0508 .067 Uiso calc R 1 . . H
C83 .0000 -.210(3) -.2500 .21(2) Uani d SD 1 . . C
H83A -.0126 -.2620 -.2848 .252 Uiso calc PR .50 . . H
H83B .0126 -.2620 -.2152 .252 Uiso calc PR .50 . . H
C84 -.0152(6) -.123(2) -.209(2) .288(19) Uani d D 1 . . C
H84A -.0027 -.0930 -.1640 .345 Uiso calc R 1 . . H
H84B -.0213 -.0525 -.2414 .345 Uiso calc R 1 . . H
C85 -.0395(5) -.181(2) -.1853(13) .249(19) Uani d D 1 . . C
H85A -.0452 -.1317 -.1454 .374 Uiso calc R 1 . . H
H85B -.0348 -.2632 -.1668 .374 Uiso calc R 1 . . H
H85C -.0546 -.1844 -.2282 .374 Uiso calc R 1 . . H
Cl1 .13622(5) -.5178(2) .10646(12) .0399(6) Uani d . 1 . . Cl
Cl2 .13788(5) -.1276(2) -.02028(13) .0422(6) Uani d . 1 . . Cl
P1 .11998(6) -.2306(2) .15804(13) .0344(7) Uani d . 1 . . P
P2 .18085(6) -.2888(2) .12733(13) .0341(7) Uani d . 1 . . P
P3 .14594(5) -.4242(2) -.07361(12) .0335(6) Uani d . 1 . . P
P4 .08827(5) -.3205(3) -.03786(13) .0357(7) Uani d . 1 . . P
Mo .13465(2) -.32020(8) .04336(4) .0322(2) Uani d . 1 . . Mo

loop_
_atom_site_aniso_label
_atom_site_aniso_U_11
_atom_site_aniso_U_22
_atom_site_aniso_U_33
_atom_site_aniso_U_12
_atom_site_aniso_U_13
_atom_site_aniso_U_23
C1 .037(6) .038(6) .029(5) -.007(5) .008(4) -.017(4)
C2 .058(8) .032(6) .033(5) .005(5) .015(5) .000(4)
C3 .051(7) .047(6) .027(5) .003(5) .020(5) -.004(4)
C4 .045(7) .067(7) .022(4) -.005(6) .010(4) -.001(5)
C11 .043(7) .052(7) .031(5) -.010(5) .015(5) -.015(5)
C12 .048(7) .038(7) .060(7) -.012(5) .018(6) .001(5)
C13 .053(9) .068(9) .076(8) -.016(7) .016(7) .013(7)
C14 .055(9) .105(12) .058(7) -.017(8) .026(7) -.005(7)
C15 .074(11) .078(10) .111(12) -.011(8) .058(9) -.027(9)
C16 .051(8) .070(9) .098(9) -.014(7) .042(7) -.036(8)
C17 .041(7) .043(6) .036(5) -.002(5) .014(5) .000(5)
C18 .069(9) .033(6) .041(6) .002(6) .020(6) -.005(5)
C19 .071(9) .043(7) .050(7) .005(6) .012(6) .008(5)
C20 .074(9) .036(6) .052(6) -.001(6) .019(6) -.006(6)
C21 .074(9) .056(8) .042(6) -.009(7) .012(6) -.011(6)
C22 .068(8) .034(6) .027(5) -.001(5) .009(5) -.003(4)
C31 .039(6) .026(6) .022(4) -.009(5) .009(4) .003(4)
C32 .052(7) .035(6) .031(5) -.012(5) .004(5) -.004(4)
C33 .056(8) .042(7) .034(5) .005(6) .003(5) .004(5)
C34 .067(9) .035(6) .043(6) -.004(6) .015(6) .004(5)
C35 .073(9) .059(8) .032(5) -.009(7) .015(6) .006(5)
C36 .043(6) .029(5) .036(5) -.005(5) .010(5) .002(5)
C37 .038(7) .044(6) .024(5) .001(5) .012(4) .002(4)
C38 .036(7) .060(7) .034(5) .008(6) -.004(5) -.012(5)
C39 .046(8) .054(7) .036(5) .001(6) -.003(5) -.001(5)
C40 .048(8) .052(7) .046(6) .018(6) .012(6) .019(5)
C41 .072(9) .064(8) .030(5) .025(7) .012(6) -.004(5)
C42 .055(8) .048(7) .027(5) .004(6) .011(5) .003(5)
C51 .044(7) .040(6) .015(4) -.003(5) .002(4) .004(4)
C52 .029(6) .062(7) .023(5) .000(5) .013(4) -.001(5)
C53 .051(7) .031(6) .043(5) -.012(5) .012(5) -.008(5)
C54 .052(8) .059(7) .034(5) -.004(6) .021(5) .006(5)
C55 .061(7) .043(6) .030(5) -.002(6) .016(5) .000(5)
C56 .066(8) .036(6) .030(5) .002(5) .015(5) .003(4)
C57 .042(7) .030(6) .030(5) .005(5) .009(5) .006(4)
C58 .064(8) .039(6) .039(5) -.008(6) .020(5) -.005(5)
C59 .082(10) .031(7) .042(6) .005(6) .017(6) .010(5)
C60 .082(9) .049(7) .029(5) -.006(7) .011(6) -.013(5)
C61 .072(9) .043(7) .030(5) .006(6) .009(5) -.007(5)
C62 .049(8) .059(8) .030(5) .009(6) .007(5) .007(5)
C71 .035(7) .047(7) .033(5) .001(5) .012(5) -.009(5)
C72 .046(8) .067(8) .039(6) -.022(6) .009(5) -.011(6)
C73 .054(9) .058(9) .078(8) -.018(7) .009(7) -.002(7)
C74 .050(9) .038(7) .100(10) -.017(6) .021(8) -.005(7)
C75 .035(8) .085(10) .064(8) -.002(7) .007(6) -.025(7)
C76 .034(7) .066(8) .057(7) -.012(6) .008(6) -.014(6)
C77 .047(7) .045(7) .042(6) .006(6) .008(5) -.009(6)
C78 .064(9) .041(7) .054(7) .015(6) -.005(6) .001(6)
C79 .075(10) .040(7) .072(8) .013(7) .003(7) -.001(6)
C80 .046(9) .082(11) .084(9) .018(7) -.004(7) -.024(8)
C81 .052(8) .068(9) .062(7) -.003(7) .013(6) .000(7)
C82 .035(7) .078(9) .057(7) .026(7) .010(6) -.015(7)
C83 .38(6) .11(3) .10(2) .000 -.09(3) .000
C84 .36(6) .17(3) .31(6) -.02(3) .00(4) -.08(3)
C85 .42(5) .22(3) .15(2) -.20(3) .15(3) -.09(2)
Cl1 .0513(18) .0397(15) .0302(12) -.0025(13) .0116(12) .0038(11)
Cl2 .0479(17) .0458(15) .0339(13) -.0031(12) .0102(12) -.0006(11)
P1 .0429(18) .0381(16) .0236(12) .0011(13) .0097(12) -.0024(11)
P2 .0406(18) .0405(17) .0228(12) .0009(13) .0102(12) .0001(11)
P3 .0411(17) .0390(16) .0225(12) -.0015(13) .0115(12) .0016(11)
P4 .0367(18) .0430(16) .0276(13) -.0011(15) .0066(12) -.0012(13)
Mo .0393(6) .0372(5) .0216(4) -.0002(5) .0095(4) -.0004(4)

loop_
_atom_type_symbol
_atom_type_description
_atom_type_scat_dispersion_real
_atom_type_scat_dispersion_imag
_atom_type_scat_source
C C .0033 .0016 'International Tables Vol C Tables 4.2.6.8 and 6.1.1.4'
H H .0000 .0000 'International Tables Vol C Tables 4.2.6.8 and 6.1.1.4'
Cl Cl .1484 .1585 'International Tables Vol C Tables 4.2.6.8 and 6.1.1.4'
P P .1023 .0942 'International Tables Vol C Tables 4.2.6.8 and 6.1.1.4'
Mo Mo -1.6832 .6857 'International Tables Vol C Tables 4.2.6.8 and 6.1.1.4'

loop_
_geom_angle_atom_site_label_1
_geom_angle_atom_site_label_2
_geom_angle_atom_site_label_3
_geom_angle_site_symmetry_3
_geom_angle
C2 C1 P1 . 111.2(6)
C1 C2 P2 . 113.6(7)
C4 C3 P3 . 110.8(7)
C3 C4 P4 . 110.1(7)
C12 C11 C16 . 119.2(9)
C12 C11 P1 . 119.1(7)
C16 C11 P1 . 121.7(8)
C11 C12 C13 . 118.5(10)
C14 C13 C12 . 122.5(12)
C13 C14 C15 . 120.1(11)
C16 C15 C14 . 120.0(12)
C15 C16 C11 . 119.6(11)
C18 C17 C22 . 117.9(9)
C18 C17 P1 . 120.4(7)
C22 C17 P1 . 121.7(8)
C19 C18 C17 . 120.8(10)
C20 C19 C18 . 120.3(11)
C19 C20 C21 . 121.5(11)
C22 C21 C20 . 119.4(10)
C21 C22 C17 . 120.0(10)
C36 C31 C32 . 117.5(8)
C36 C31 P2 . 123.9(7)
C32 C31 P2 . 118.6(7)
C33 C32 C31 . 119.9(9)
C34 C33 C32 . 122.0(10)
C35 C34 C33 . 119.9(10)
C34 C35 C36 . 119.1(10)
C31 C36 C35 . 121.6(9)
C38 C37 C42 . 118.3(9)
C38 C37 P2 . 123.4(7)
C42 C37 P2 . 118.3(7)
C37 C38 C39 . 120.2(9)
C40 C39 C38 . 120.4(10)
C39 C40 C41 . 119.7(10)
C42 C41 C40 . 119.8(10)
C41 C42 C37 . 121.5(10)
C52 C51 C56 . 116.2(8)
C52 C51 P3 . 120.6(6)
C56 C51 P3 . 123.2(8)
C51 C52 C53 . 122.7(8)
C54 C53 C52 . 118.2(9)
C55 C54 C53 . 120.9(9)
C56 C55 C54 . 119.6(9)
C55 C56 C51 . 122.4(10)
C58 C57 C62 . 115.5(9)
C58 C57 P3 . 121.6(7)
C62 C57 P3 . 122.8(8)
C57 C58 C59 . 123.0(10)
C60 C59 C58 . 118.4(10)
C59 C60 C61 . 122.3(11)
C60 C61 C62 . 118.6(11)
C61 C62 C57 . 122.0(10)
C72 C71 C76 . 118.2(10)
C72 C71 P4 . 121.4(8)
C76 C71 P4 . 120.4(9)
C73 C72 C71 . 120.0(12)
C72 C73 C74 . 121.7(13)
C75 C74 C73 . 118.7(11)
C74 C75 C76 . 120.5(13)
C75 C76 C71 . 120.8(12)
C78 C77 C82 . 119.1(10)
C78 C77 P4 . 122.1(7)
C82 C77 P4 . 118.6(9)
C77 C78 C79 . 119.1(10)
C80 C79 C78 . 118.8(12)
C81 C80 C79 . 121.9(12)
C82 C81 C80 . 119.2(11)
C81 C82 C77 . 121.9(12)
C84 C83 C84 2_554 101(3)
C85 C84 C83 . 112.5(16)
C17 P1 C1 . 104.0(4)
C17 P1 C11 . 102.7(5)
C1 P1 C11 . 100.2(4)
C17 P1 Mo . 120.2(3)
C1 P1 Mo . 104.0(3)
C11 P1 Mo . 122.5(3)
C31 P2 C37 . 101.2(4)
C31 P2 C2 . 102.2(4)
C37 P2 C2 . 102.9(4)
C31 P2 Mo . 118.5(3)
C37 P2 Mo . 121.5(3)
C2 P2 Mo . 107.9(3)
C57 P3 C51 . 103.5(4)
C57 P3 C3 . 98.9(5)
C51 P3 C3 . 102.4(4)
C57 P3 Mo . 121.1(3)
C51 P3 Mo . 119.8(3)
C3 P3 Mo . 107.5(3)
C4 P4 C77 . 104.8(5)
C4 P4 C71 . 101.1(5)
C77 P4 C71 . 100.9(5)
C4 P4 Mo . 105.8(3)
C77 P4 Mo . 116.7(4)
C71 P4 Mo . 125.0(4)
Cl2 Mo Cl1 . 174.24(10)
Cl2 Mo P4 . 81.45(10)
Cl1 Mo P4 . 103.00(10)
Cl2 Mo P1 . 96.08(9)
Cl1 Mo P1 . 87.09(8)
P4 Mo P1 . 96.81(9)
Cl2 Mo P2 . 92.28(9)
Cl1 Mo P2 . 83.57(9)
P4 Mo P2 . 172.21(10)
P1 Mo P2 . 79.18(9)
Cl2 Mo P3 . 87.21(8)
Cl1 Mo P3 . 89.97(8)
P4 Mo P3 . 79.78(9)
P1 Mo P3 . 174.89(10)
P2 Mo P3 . 104.65(9)

loop_
_geom_bond_atom_site_label_1
_geom_bond_atom_site_label_2
_geom_bond_site_symmetry_2
_geom_bond_distance
_geom_bond_publ_flag
C1 C2 . 1.529(12) ?
C1 P1 . 1.822(10) ?
C2 P2 . 1.861(8) ?
C3 C4 . 1.537(13) ?
C3 P3 . 1.876(10) ?
C4 P4 . 1.823(8) ?
C11 C12 . 1.394(13) ?
C11 C16 . 1.435(13) ?
C11 P1 . 1.852(10) ?
C12 C13 . 1.399(13) ?
C13 C14 . 1.350(16) ?
C14 C15 . 1.392(16) ?
C15 C16 . 1.384(14) ?
C17 C18 . 1.434(13) ?
C17 C22 . 1.435(13) ?
C17 P1 . 1.813(10) ?
C18 C19 . 1.376(13) ?
C19 C20 . 1.368(15) ?
C20 C21 . 1.415(15) ?
C21 C22 . 1.387(13) ?
C31 C36 . 1.398(11) ?
C31 C32 . 1.426(12) ?
C31 P2 . 1.831(9) ?
C32 C33 . 1.385(13) ?
C33 C34 . 1.384(13) ?
C34 C35 . 1.378(14) ?
C35 C36 . 1.427(13) ?
C37 C38 . 1.392(13) ?
C37 C42 . 1.408(12) ?
C37 P2 . 1.844(10) ?
C38 C39 . 1.395(13) ?
C39 C40 . 1.390(13) ?
C40 C41 . 1.391(14) ?
C41 C42 . 1.372(14) ?
C51 C52 . 1.399(13) ?
C51 C56 . 1.417(11) ?
C51 P3 . 1.820(9) ?
C52 C53 . 1.402(12) ?
C53 C54 . 1.399(12) ?
C54 C55 . 1.386(14) ?
C55 C56 . 1.375(12) ?
C57 C58 . 1.415(13) ?
C57 C62 . 1.441(13) ?
C57 P3 . 1.813(9) ?
C58 C59 . 1.416(14) ?
C59 C60 . 1.380(14) ?
C60 C61 . 1.394(14) ?
C61 C62 . 1.411(13) ?
C71 C72 . 1.395(14) ?
C71 C76 . 1.401(14) ?
C71 P4 . 1.836(11) ?
C72 C73 . 1.352(14) ?
C73 C74 . 1.402(16) ?
C74 C75 . 1.360(16) ?
C75 C76 . 1.379(15) ?
C77 C78 . 1.398(14) ?
C77 C82 . 1.421(12) ?
C77 P4 . 1.830(11) ?
C78 C79 . 1.428(14) ?
C79 C80 . 1.398(16) ?
C80 C81 . 1.384(16) ?
C81 C82 . 1.356(15) ?
C83 C84 . 1.489(17) ?
C83 C84 2_554 1.489(17) ?
C84 C85 . 1.483(18) ?
Cl1 Mo . 2.444(3) ?
Cl2 Mo . 2.424(3) ?
P1 Mo . 2.518(2) ?
P2 Mo . 2.542(3) ?
P3 Mo . 2.553(2) ?
P4 Mo . 2.504(3) ?

loop_
_geom_torsion_atom_site_label_1
_geom_torsion_atom_site_label_2
_geom_torsion_atom_site_label_3
_geom_torsion_atom_site_label_4
_geom_torsion_site_symmetry_1
_geom_torsion
P1 C1 C2 P2 . -46.4(8)
P3 C3 C4 P4 . -54.5(8)
C16 C11 C12 C13 . -2.3(17)
P1 C11 C12 C13 . 177.7(9)
C11 C12 C13 C14 . .4(19)
C12 C13 C14 C15 . 3(2)
C13 C14 C15 C16 . -5(2)
C14 C15 C16 C11 . 3(2)
C12 C11 C16 C15 . .7(19)
P1 C11 C16 C15 . -179.3(11)
C22 C17 C18 C19 . -1.0(15)
P1 C17 C18 C19 . -179.1(8)
C17 C18 C19 C20 . .9(17)
C18 C19 C20 C21 . .2(17)
C19 C20 C21 C22 . -1.3(17)
C20 C21 C22 C17 . 1.1(16)
C18 C17 C22 C21 . -.1(15)
P1 C17 C22 C21 . 178.0(8)
C36 C31 C32 C33 . .7(13)
P2 C31 C32 C33 . -177.9(7)
C31 C32 C33 C34 . -.7(15)
C32 C33 C34 C35 . 1.7(16)
C33 C34 C35 C36 . -2.6(16)
C32 C31 C36 C35 . -1.6(14)
P2 C31 C36 C35 . 176.9(7)
C34 C35 C36 C31 . 2.7(15)
C42 C37 C38 C39 . -2.3(14)
P2 C37 C38 C39 . -179.7(7)
C37 C38 C39 C40 . 2.3(15)
C38 C39 C40 C41 . -1.2(16)
C39 C40 C41 C42 . .2(16)
C40 C41 C42 C37 . -.2(16)
C38 C37 C42 C41 . 1.3(15)
P2 C37 C42 C41 . 178.8(8)
C56 C51 C52 C53 . .2(15)
P3 C51 C52 C53 . -177.2(8)
C51 C52 C53 C54 . .6(15)
C52 C53 C54 C55 . -1.5(16)
C53 C54 C55 C56 . 1.5(16)
C54 C55 C56 C51 . -.7(16)
C52 C51 C56 C55 . -.2(15)
P3 C51 C56 C55 . 177.1(8)
C62 C57 C58 C59 . -2.5(14)
P3 C57 C58 C59 . -178.5(7)
C57 C58 C59 C60 . .8(15)
C58 C59 C60 C61 . 2.2(15)
C59 C60 C61 C62 . -3.4(15)
C60 C61 C62 C57 . 1.5(15)
C58 C57 C62 C61 . 1.3(14)
P3 C57 C62 C61 . 177.3(8)
C76 C71 C72 C73 . .8(14)
P4 C71 C72 C73 . 179.7(8)
C71 C72 C73 C74 . -1.4(16)
C72 C73 C74 C75 . .1(18)
C73 C74 C75 C76 . 1.8(17)
C74 C75 C76 C71 . -2.3(16)
C72 C71 C76 C75 . 1.0(14)
P4 C71 C76 C75 . -178.0(8)
C82 C77 C78 C79 . 1.6(16)
P4 C77 C78 C79 . -172.9(9)
C77 C78 C79 C80 . -2.4(18)
C78 C79 C80 C81 . 2.0(19)
C79 C80 C81 C82 . -.8(19)
C80 C81 C82 C77 . -.1(18)
C78 C77 C82 C81 . -.4(17)
P4 C77 C82 C81 . 174.3(9)
C84 C83 C84 C85 2_554 159(4)
C18 C17 P1 C1 . 161.5(8)
C22 C17 P1 C1 . -16.6(9)
C18 C17 P1 C11 . -94.5(8)
C22 C17 P1 C11 . 87.5(9)
C18 C17 P1 Mo . 45.7(9)
C22 C17 P1 Mo . -132.3(7)
C2 C1 P1 C17 . -72.4(7)
C2 C1 P1 C11 . -178.4(6)
C2 C1 P1 Mo . 54.2(6)
C12 C11 P1 C17 . 176.6(9)
C16 C11 P1 C17 . -3.3(10)
C12 C11 P1 C1 . -76.4(9)
C16 C11 P1 C1 . 103.7(10)
C12 C11 P1 Mo . 37.6(10)
C16 C11 P1 Mo . -142.4(8)
C36 C31 P2 C37 . 20.4(9)
C32 C31 P2 C37 . -161.1(7)
C36 C31 P2 C2 . 126.3(8)
C32 C31 P2 C2 . -55.2(8)
C36 C31 P2 Mo . -115.2(8)
C32 C31 P2 Mo . 63.3(7)
C38 C37 P2 C31 . 71.3(9)
C42 C37 P2 C31 . -106.1(8)
C38 C37 P2 C2 . -34.2(9)
C42 C37 P2 C2 . 148.4(7)
C38 C37 P2 Mo . -154.9(7)
C42 C37 P2 Mo . 27.7(8)
C1 C2 P2 C31 . 141.2(7)
C1 C2 P2 C37 . -114.1(7)
C1 C2 P2 Mo . 15.5(8)
C58 C57 P3 C51 . -162.8(8)
C62 C57 P3 C51 . 21.4(9)
C58 C57 P3 C3 . -57.7(8)
C62 C57 P3 C3 . 126.6(8)
C58 C57 P3 Mo . 59.1(9)
C62 C57 P3 Mo . -116.6(7)
C52 C51 P3 C57 . -122.0(8)
C56 C51 P3 C57 . 60.8(9)
C52 C51 P3 C3 . 135.5(8)
C56 C51 P3 C3 . -41.7(9)
C52 C51 P3 Mo . 16.7(9)
C56 C51 P3 Mo . -160.5(7)
C4 C3 P3 C57 . 156.1(6)
C4 C3 P3 C51 . -97.8(6)
C4 C3 P3 Mo . 29.3(7)
C3 C4 P4 C77 . 177.3(7)
C3 C4 P4 C71 . -78.2(8)
C3 C4 P4 Mo . 53.3(7)
C78 C77 P4 C4 . -30.8(10)
C82 C77 P4 C4 . 154.6(9)
C78 C77 P4 C71 . -135.5(9)
C82 C77 P4 C71 . 49.9(9)
C78 C77 P4 Mo . 85.8(9)
C82 C77 P4 Mo . -88.8(9)
C72 C71 P4 C4 . 115.1(8)
C76 C71 P4 C4 . -66.0(8)
C72 C71 P4 C77 . -137.2(8)
C76 C71 P4 C77 . 41.7(8)
C72 C71 P4 Mo . -3.2(9)
C76 C71 P4 Mo . 175.7(6)
C4 P4 Mo Cl2 . 63.0(4)
C77 P4 Mo Cl2 . -53.1(4)
C71 P4 Mo Cl2 . 179.2(3)
C4 P4 Mo Cl1 . -113.2(4)
C77 P4 Mo Cl1 . 130.7(4)
C71 P4 Mo Cl1 . 3.0(3)
C4 P4 Mo P1 . 158.2(4)
C77 P4 Mo P1 . 42.1(4)
C71 P4 Mo P1 . -85.6(3)
C4 P4 Mo P2 . 99.7(7)
C77 P4 Mo P2 . -16.4(8)
C71 P4 Mo P2 . -144.1(7)
C4 P4 Mo P3 . -25.6(4)
C77 P4 Mo P3 . -141.8(4)
C71 P4 Mo P3 . 90.6(3)
C17 P1 Mo Cl2 . -8.0(4)
C1 P1 Mo Cl2 . -123.7(3)
C11 P1 Mo Cl2 . 124.2(4)
C17 P1 Mo Cl1 . 167.2(4)
C1 P1 Mo Cl1 . 51.4(3)
C11 P1 Mo Cl1 . -60.6(4)
C17 P1 Mo P4 . -90.1(4)
C1 P1 Mo P4 . 154.2(3)
C11 P1 Mo P4 . 42.2(4)
C17 P1 Mo P2 . 83.1(4)
C1 P1 Mo P2 . -32.6(3)
C11 P1 Mo P2 . -144.6(4)
C17 P1 Mo P3 . -137.9(11)
C1 P1 Mo P3 . 106.4(12)
C11 P1 Mo P3 . -5.7(13)
C31 P2 Mo Cl2 . -7.5(3)
C37 P2 Mo Cl2 . -133.8(3)
C2 P2 Mo Cl2 . 108.0(3)
C31 P2 Mo Cl1 . 168.5(3)
C37 P2 Mo Cl1 . 42.2(3)
C2 P2 Mo Cl1 . -76.1(3)
C31 P2 Mo P4 . -43.7(8)
C37 P2 Mo P4 . -170.0(6)
C2 P2 Mo P4 . 71.7(7)
C31 P2 Mo P1 . -103.2(3)
C37 P2 Mo P1 . 130.4(3)
C2 P2 Mo P1 . 12.2(3)
C31 P2 Mo P3 . 80.2(3)
C37 P2 Mo P3 . -46.1(3)
C2 P2 Mo P3 . -164.3(3)
C57 P3 Mo Cl2 . 167.0(4)
C51 P3 Mo Cl2 . 35.6(4)
C3 P3 Mo Cl2 . -80.6(3)
C57 P3 Mo Cl1 . -8.0(4)
C51 P3 Mo Cl1 . -139.4(4)
C3 P3 Mo Cl1 . 104.4(3)
C57 P3 Mo P4 . -111.2(4)
C51 P3 Mo P4 . 117.4(4)
C3 P3 Mo P4 . 1.2(3)
C57 P3 Mo P1 . -62.8(13)
C51 P3 Mo P1 . 165.8(11)
C3 P3 Mo P1 . 49.6(12)
C57 P3 Mo P2 . 75.4(4)
C51 P3 Mo P2 . -56.1(4)
C3 P3 Mo P2 . -172.2(3)
